data_7233527
loop_
_publ_author_name
'Akhmetova, Irina'
'Beyer, Sebastian'
'Schutjajew, Konstantin'
'Tichter, Tim'
'Wilke, Manuel'
'Prinz, Carsten'
'Martins, In\^es C. B.'
'Al-Sabbagh, Dominik'
'Roth, Christina'
'Emmerling, Franziska'

_publ_section_title
;
 Cadmium benzylphosphonates -- the close relationship between structure
 and properties
;
_journal_issue 39
_journal_name_full CrystEngComm
_journal_page_first 5958
_journal_paper_doi 10.1039/C9CE00776H
_journal_volume 21
_journal_year 2019
_chemical_compound_source 'mechanochemical synthesis'
_chemical_formula_moiety 'C7 H4 Cd F5 O4 P'
_chemical_formula_sum 'C7 H4 Cd F5 O4 P'
_chemical_formula_weight 390.48
_chemical_name_systematic 'Cadmium 2,3,4,5,6-pentafluorobenzylphosphonate'
_space_group_IT_number 14
_space_group_name_Hall '-P 2yn'
_space_group_name_H-M_alt 'P 1 21/n 1'
_symmetry_cell_setting monoclinic
_symmetry_space_group_name_Hall '-P 2yn'
_symmetry_space_group_name_H-M 'P 1 21/n 1'
_audit_update_record
;
2019-07-20 deposited with the CCDC.    2019-08-28 downloaded from the CCDC.
;
_cell_angle_alpha 90
_cell_angle_beta 93.1830(10)
_cell_angle_gamma 90
_cell_formula_units_Z 4
_cell_length_a 6.00417(9)
_cell_length_b 32.3664(5)
_cell_length_c 5.10565(8)
_cell_measurement_temperature 293
_cell_volume 990.67(3)
_diffrn_ambient_temperature 293.15
_diffrn_measurement_device_type 'PSI Materials Beamline'
_diffrn_measurement_method transmission
_diffrn_radiation_probe x-ray
_diffrn_radiation_source Synchrotron
_diffrn_radiation_type Synchrotron
_diffrn_radiation_wavelength 0.7085
_exptl_absorpt_coefficient_mu 2.447
_exptl_crystal_colour grey
_exptl_crystal_density_diffrn 2.618
_exptl_crystal_description block
_exptl_crystal_F_000 744
_pd_meas_2theta_range_max 60
_pd_meas_2theta_range_min 1.0008
_pd_proc_ls_prof_R_factor 0.0262
_pd_proc_ls_prof_wR_expected 0.0230
_pd_proc_ls_prof_wR_factor 0.0361
_pd_spec_mounting '0.5 mm glass capillary'
_pd_spec_mount_mode transmission
_pd_spec_shape cylinder
_pd_spec_size_axial 10
_pd_spec_size_equat 0.5
_pd_spec_size_thick 0.5
_refine_ls_goodness_of_fit_all 1.57337
_refine_ls_R_I_factor 0.0091
_cod_data_source_file c9ce00776h2.cif
_cod_data_source_block CdF5BnP
_cod_depositor_comments 'Adding full bibliography for 7233526--7233529.cif.'
_cod_original_sg_symbol_H-M P21/n
_cod_database_code 7233527

loop_
_symmetry_equiv_pos_site_id
_symmetry_equiv_pos_as_xyz
1 'x, y, z '
2 '-x+1/2, y+1/2, -z+1/2 '
3 '-x, -y, -z '
4 'x+1/2, -y+1/2, z+1/2 '

loop_
_atom_site_label
_atom_site_type_symbol
_atom_site_symmetry_multiplicity
_atom_site_fract_x
_atom_site_fract_y
_atom_site_fract_z
_atom_site_occupancy
_atom_site_B_iso_or_equiv
P1 P 4 0.6734 0.6987 0.77514 1 1.66(4)
O2 O 4 0.46098 0.71212 0.64644 1 1.66(4)
O3 O 4 0.87547 0.72446 0.65877 1 1.66(4)
O1 O 4 0.69566 0.70119 1.08281 1 1.66(4)
C7 C 4 0.72695 0.64668 0.70874 1 1.66(4)
Cd1 Cd 4 0.68954 0.75754 0.33866 1 1.66(4)
C1 C 4 0.59399 0.61303 0.82222 1 1.66(4)
H1 H 4 0.88294 0.64323 0.69243 1 1.99(5)
H2 H 4 0.66902 0.64093 0.53555 1 1.99(5)
O4 O 4 0.67591 0.8137 0.64387 1 1.66(4)
C2 C 4 0.6751 0.5901 1.04162 1 1.66(4)
C6 C 4 0.3737 0.60141 0.71101 1 1.66(4)
F1 F 4 0.87097 0.59997 1.14288 1 1.66(4)
C3 C 4 0.54394 0.55615 1.15381 1 1.66(4)
C5 C 4 0.26323 0.56825 0.83497 1 1.66(4)
F5 F 4 0.28294 0.62085 0.51116 1 1.66(4)
F2 F 4 0.63921 0.53736 1.35803 1 1.66(4)
C4 C 4 0.34315 0.54634 1.04781 1 1.66(4)
F4 F 4 0.0482 0.55779 0.7183 1 1.66(4)
F3 F 4 0.22078 0.51666 1.1397 1 1.66(4)
H3 H 4 0.79061 0.81977 0.75366 1 1.66(4)
H4 H 4 0.55671 0.81407 0.74048 1 1.66(4)

loop_
_geom_angle_atom_site_label_1
_geom_angle_atom_site_label_2
_geom_angle_atom_site_label_3
_geom_angle
_geom_angle_site_symmetry_1
_geom_angle_site_symmetry_2
_geom_angle_site_symmetry_3
O1 P1 O2 117.132 1_555 1_555 1_555
O3 P1 O1 108.538 1_555 1_555 1_555
O3 P1 O2 109.564 1_555 1_555 1_555
C7 P1 O3 106.015 1_555 1_555 1_555
C7 P1 O1 103.686 1_555 1_555 1_555
C7 P1 O2 111.240 1_555 1_555 1_555
H2 P1 C7 23.890 1_555 1_555 1_555
H2 P1 O3 102.546 1_555 1_555 1_555
H2 P1 O1 126.031 1_555 1_555 1_555
H2 P1 O2 91.089 1_555 1_555 1_555
H1 P1 H2 38.511 1_555 1_555 1_555
H1 P1 C7 23.645 1_555 1_555 1_555
H1 P1 O3 84.450 1_555 1_555 1_555
H1 P1 O1 102.215 1_555 1_555 1_555
H1 P1 O2 129.372 1_555 1_555 1_555
C1 P1 H1 47.972 1_555 1_555 1_555
C1 P1 H2 39.500 1_555 1_555 1_555
C1 P1 C7 26.690 1_555 1_555 1_555
C1 P1 O3 132.269 1_555 1_555 1_555
C1 P1 O1 88.319 1_555 1_555 1_555
C1 P1 O2 100.484 1_555 1_555 1_555
Cd1 P1 C1 135.525 1_555 1_555 1_555
Cd1 P1 H1 109.466 1_555 1_555 1_555
Cd1 P1 H2 97.301 1_555 1_555 1_555
Cd1 P1 C7 117.546 1_555 1_555 1_555
Cd1 P1 O3 47.774 1_555 1_555 1_555
Cd1 P1 O1 136.120 1_555 1_555 1_555
Cd1 P1 O2 62.149 1_555 1_555 1_555
Cd1 O2 P1 125.729 4_465 1_555 1_555
H3 O2 Cd1 105.765 4_464 1_555 4_465
H3 O2 P1 124.006 4_464 1_555 1_555
O3 O2 H3 117.268 1_555 1_555 4_464
O3 O2 Cd1 132.784 1_555 1_555 4_465
O3 O2 P1 37.120 1_555 1_555 1_555
O1 O2 O3 60.730 1_555 1_555 1_555
O1 O2 H3 146.588 1_555 1_555 4_464
O1 O2 Cd1 93.363 1_555 1_555 4_465
O1 O2 P1 32.629 1_555 1_555 1_555
Cd1 O2 O1 108.467 1_555 1_555 1_555
Cd1 O2 O3 51.024 1_555 1_555 1_555
Cd1 O2 H3 87.329 1_555 1_555 4_464
Cd1 O2 Cd1 116.748 1_555 1_555 4_465
Cd1 O2 P1 87.896 1_555 1_555 1_555
C7 O2 Cd1 100.897 1_555 1_555 1_555
C7 O2 O1 59.665 1_555 1_555 1_555
C7 O2 O3 62.454 1_555 1_555 1_555
C7 O2 H3 89.019 1_555 1_555 4_464
C7 O2 Cd1 139.701 1_555 1_555 4_465
C7 O2 P1 37.825 1_555 1_555 1_555
H2 O2 C7 20.427 1_555 1_555 1_555
H2 O2 Cd1 95.171 1_555 1_555 1_555
H2 O2 O1 80.091 1_555 1_555 1_555
H2 O2 O3 70.854 1_555 1_555 1_555
H2 O2 H3 69.045 1_555 1_555 4_464
H2 O2 Cd1 147.716 1_555 1_555 4_465
H2 O2 P1 55.936 1_555 1_555 1_555
O4 O2 H2 80.657 4_464 1_555 1_555
O4 O2 C7 100.565 4_464 1_555 1_555
O4 O2 Cd1 86.451 4_464 1_555 1_555
O4 O2 O1 156.571 4_464 1_555 1_555
O4 O2 O3 124.031 4_464 1_555 1_555
O4 O2 H3 11.618 4_464 1_555 4_464
O4 O2 Cd1 95.811 4_464 1_555 4_465
O4 O2 P1 135.456 4_464 1_555 1_555
Cd1 O3 P1 130.392 4_565 1_555 1_555
Cd1 O3 Cd1 125.865 1_555 1_555 4_565
Cd1 O3 P1 99.436 1_555 1_555 1_555
O2 O3 Cd1 66.388 1_555 1_555 1_555
O2 O3 Cd1 154.602 1_555 1_555 4_565
O2 O3 P1 33.317 1_555 1_555 1_555
O1 O3 O2 61.084 1_555 1_555 1_555
O1 O3 Cd1 123.003 1_555 1_555 1_555
O1 O3 Cd1 96.851 1_555 1_555 4_565
O1 O3 P1 35.198 1_555 1_555 1_555
H1 O3 O1 70.183 1_555 1_555 1_555
H1 O3 O2 81.753 1_555 1_555 1_555
H1 O3 Cd1 122.613 1_555 1_555 1_555
H1 O3 Cd1 103.479 1_555 1_555 4_565
H1 O3 P1 58.026 1_555 1_555 1_555
C7 O3 H1 20.563 1_555 1_555 1_555
C7 O3 O1 59.422 1_555 1_555 1_555
C7 O3 O2 61.386 1_555 1_555 1_555
C7 O3 Cd1 111.608 1_555 1_555 1_555
C7 O3 Cd1 120.343 1_555 1_555 4_565
C7 O3 P1 38.767 1_555 1_555 1_555
H4 O3 C7 78.263 4_564 1_555 1_555
H4 O3 H1 65.923 4_564 1_555 1_555
H4 O3 O1 136.081 4_564 1_555 1_555
H4 O3 O2 109.993 4_564 1_555 1_555
H4 O3 Cd1 81.392 4_564 1_555 1_555
H4 O3 Cd1 94.582 4_564 1_555 4_565
H4 O3 P1 112.957 4_564 1_555 1_555
H2 O3 H4 66.946 1_555 1_555 4_564
H2 O3 C7 17.921 1_555 1_555 1_555
H2 O3 H1 29.226 1_555 1_555 1_555
H2 O3 O1 74.244 1_555 1_555 1_555
H2 O3 O2 57.325 1_555 1_555 1_555
H2 O3 Cd1 95.455 1_555 1_555 1_555
H2 O3 Cd1 132.531 1_555 1_555 4_565
H2 O3 P1 46.108 1_555 1_555 1_555
O1 O3 H2 155.803 4_564 1_555 1_555
O1 O3 H4 88.860 4_564 1_555 4_564
O1 O3 C7 160.901 4_564 1_555 1_555
O1 O3 H1 140.345 4_564 1_555 1_555
O1 O3 O1 128.190 4_564 1_555 1_555
O1 O3 O2 137.288 4_564 1_555 1_555
O1 O3 Cd1 79.819 4_564 1_555 1_555
O1 O3 Cd1 46.054 4_564 1_555 4_565
O1 O3 P1 157.925 4_564 1_555 1_555
O4 O3 O1 61.443 1_555 1_555 4_564
O4 O3 H2 131.948 1_555 1_555 1_555
O4 O3 H4 124.600 1_555 1_555 4_564
O4 O3 C7 137.646 1_555 1_555 1_555
O4 O3 H1 158.209 1_555 1_555 1_555
O4 O3 O1 96.447 1_555 1_555 1_555
O4 O3 O2 76.646 1_555 1_555 1_555
O4 O3 Cd1 49.890 1_555 1_555 1_555
O4 O3 Cd1 94.968 1_555 1_555 4_565
O4 O3 P1 101.041 1_555 1_555 1_555
O1 O3 O4 94.974 1_554 1_555 1_555
O1 O3 O1 104.407 1_554 1_555 4_564
O1 O3 H2 58.654 1_554 1_555 1_555
O1 O3 H4 45.568 1_554 1_555 4_564
O1 O3 C7 76.561 1_554 1_555 1_555
O1 O3 H1 80.035 1_554 1_555 1_555
O1 O3 O1 124.884 1_554 1_555 1_555
O1 O3 O2 69.729 1_554 1_555 1_555
O1 O3 Cd1 45.140 1_554 1_555 1_555
O1 O3 Cd1 135.458 1_554 1_555 4_565
O1 O3 P1 89.688 1_554 1_555 1_555
H3 O3 O1 108.915 1_555 1_555 1_554
H3 O3 O4 16.157 1_555 1_555 1_555
H3 O3 O1 51.169 1_555 1_555 4_564
H3 O3 H2 146.544 1_555 1_555 1_555
H3 O3 H4 129.374 1_555 1_555 4_564
H3 O3 C7 147.193 1_555 1_555 1_555
H3 O3 H1 164.544 1_555 1_555 1_555
H3 O3 O1 94.441 1_555 1_555 1_555
H3 O3 O2 89.494 1_555 1_555 1_555
H3 O3 Cd1 63.989 1_555 1_555 1_555
H3 O3 Cd1 79.278 1_555 1_555 4_565
H3 O3 P1 108.447 1_555 1_555 1_555
Cd1 O1 P1 128.333 1_556 1_555 1_555
H4 O1 Cd1 90.927 4_565 1_555 1_556
H4 O1 P1 111.191 4_565 1_555 1_555
O3 O1 H4 85.822 1_555 1_555 4_565
O3 O1 Cd1 105.773 1_555 1_555 1_556
O3 O1 P1 36.265 1_555 1_555 1_555
O2 O1 O3 58.186 1_555 1_555 1_555
O2 O1 H4 141.138 1_555 1_555 4_565
O2 O1 Cd1 111.312 1_555 1_555 1_556
O2 O1 P1 30.240 1_555 1_555 1_555
C7 O1 O2 61.451 1_555 1_555 1_555
C7 O1 O3 62.250 1_555 1_555 1_555
C7 O1 H4 90.354 1_555 1_555 4_565
C7 O1 Cd1 167.820 1_555 1_555 1_556
C7 O1 P1 40.588 1_555 1_555 1_555
H3 O1 C7 99.677 4_465 1_555 1_555
H3 O1 O2 81.752 4_465 1_555 1_555
H3 O1 O3 139.929 4_465 1_555 1_555
H3 O1 H4 132.123 4_465 1_555 4_565
H3 O1 Cd1 88.403 4_465 1_555 1_556
H3 O1 P1 106.288 4_465 1_555 1_555
O4 O1 H3 145.129 4_565 1_555 4_465
O4 O1 C7 81.731 4_565 1_555 1_555
O4 O1 O2 126.854 4_565 1_555 1_555
O4 O1 O3 71.455 4_565 1_555 1_555
O4 O1 H4 14.544 4_565 1_555 4_565
O4 O1 Cd1 96.881 4_565 1_555 1_556
O4 O1 P1 97.286 4_565 1_555 1_555
H1 O1 O4 64.151 1_555 1_555 4_565
H1 O1 H3 115.630 1_555 1_555 4_465
H1 O1 C7 17.856 1_555 1_555 1_555
H1 O1 O2 73.761 1_555 1_555 1_555
H1 O1 O3 55.695 1_555 1_555 1_555
H1 O1 H4 73.767 1_555 1_555 4_565
H1 O1 Cd1 155.957 1_555 1_555 1_556
H1 O1 P1 47.005 1_555 1_555 1_555
H2 O1 H1 98.146 1_556 1_555 1_555
H2 O1 O4 84.618 1_556 1_555 4_565
H2 O1 H3 60.576 1_556 1_555 4_465
H2 O1 C7 97.568 1_556 1_555 1_555
H2 O1 O2 133.852 1_556 1_555 1_555
H2 O1 O3 150.147 1_556 1_555 1_555
H2 O1 H4 71.766 1_556 1_555 4_565
H2 O1 Cd1 94.336 1_556 1_555 1_556
H2 O1 P1 136.325 1_556 1_555 1_555
O3 O1 H2 110.016 4_465 1_555 1_556
O3 O1 H1 145.237 4_465 1_555 1_555
O3 O1 O4 136.505 4_465 1_555 4_565
O3 O1 H3 65.379 4_465 1_555 4_465
O3 O1 C7 132.965 4_465 1_555 1_555
O3 O1 O2 72.077 4_465 1_555 1_555
O3 O1 O3 99.695 4_465 1_555 1_555
O3 O1 H4 133.703 4_465 1_555 4_565
O3 O1 Cd1 43.145 4_465 1_555 1_556
O3 O1 P1 98.347 4_465 1_555 1_555
O3 O1 O3 83.203 1_556 1_555 4_465
O3 O1 H2 58.351 1_556 1_555 1_556
O3 O1 H1 130.130 1_556 1_555 1_555
O3 O1 O4 69.926 1_556 1_555 4_565
O3 O1 H3 91.506 1_556 1_555 4_465
O3 O1 C7 143.539 1_556 1_555 1_555
O3 O1 O2 154.998 1_556 1_555 1_555
O3 O1 O3 124.884 1_556 1_555 1_555
O3 O1 H4 57.680 1_556 1_555 4_565
O3 O1 Cd1 44.121 1_556 1_555 1_556
O3 O1 P1 161.144 1_556 1_555 1_555
O4 O1 O3 103.301 4_465 1_555 1_556
O4 O1 O3 59.413 4_465 1_555 4_465
O4 O1 H2 74.650 4_465 1_555 1_556
O4 O1 H1 112.032 4_465 1_555 1_555
O4 O1 O4 158.318 4_465 1_555 4_565
O4 O1 H3 14.592 4_465 1_555 4_465
O4 O1 C7 94.578 4_465 1_555 1_555
O4 O1 O2 67.470 4_465 1_555 1_555
O4 O1 O3 125.612 4_465 1_555 1_555
O4 O1 H4 146.412 4_465 1_555 4_565
O4 O1 Cd1 91.041 4_465 1_555 1_556
O4 O1 P1 93.475 4_465 1_555 1_555
C1 O1 O4 74.947 1_555 1_555 4_465
C1 O1 O3 130.312 1_555 1_555 1_556
C1 O1 O3 129.547 1_555 1_555 4_465
C1 O1 H2 74.110 1_555 1_555 1_556
C1 O1 H1 40.054 1_555 1_555 1_555
C1 O1 O4 93.539 1_555 1_555 4_565
C1 O1 H3 75.916 1_555 1_555 4_465
C1 O1 C7 27.422 1_555 1_555 1_555
C1 O1 O2 71.441 1_555 1_555 1_555
C1 O1 O3 89.451 1_555 1_555 1_555
C1 O1 H4 96.172 1_555 1_555 4_565
C1 O1 Cd1 163.661 1_555 1_555 1_556
C1 O1 P1 62.215 1_555 1_555 1_555
H1 C7 H2 101.929 1_555 1_555 1_555
C1 C7 H1 120.038 1_555 1_555 1_555
C1 C7 H2 92.436 1_555 1_555 1_555
P1 C7 C1 121.377 1_555 1_555 1_555
P1 C7 H1 108.788 1_555 1_555 1_555
P1 C7 H2 107.868 1_555 1_555 1_555
C2 C7 P1 122.367 1_555 1_555 1_555
C2 C7 C1 28.238 1_555 1_555 1_555
C2 C7 H1 97.604 1_555 1_555 1_555
C2 C7 H2 115.535 1_555 1_555 1_555
C6 C7 C2 56.879 1_555 1_555 1_555
C6 C7 P1 112.687 1_555 1_555 1_555
C6 C7 C1 28.643 1_555 1_555 1_555
C6 C7 H1 138.388 1_555 1_555 1_555
C6 C7 H2 68.551 1_555 1_555 1_555
O1 C7 C6 106.721 1_555 1_555 1_555
O1 C7 C2 88.920 1_555 1_555 1_555
O1 C7 P1 35.726 1_555 1_555 1_555
O1 C7 C1 98.494 1_555 1_555 1_555
O1 C7 H1 104.723 1_555 1_555 1_555
O1 C7 H2 140.746 1_555 1_555 1_555
O2 C7 O1 58.884 1_555 1_555 1_555
O2 C7 C6 87.969 1_555 1_555 1_555
O2 C7 C2 124.137 1_555 1_555 1_555
O2 C7 P1 30.935 1_555 1_555 1_555
O2 C7 C1 107.340 1_555 1_555 1_555
O2 C7 H1 132.071 1_555 1_555 1_555
O2 C7 H2 81.864 1_555 1_555 1_555
O3 C7 O2 56.160 1_555 1_555 1_555
O3 C7 O1 58.328 1_555 1_555 1_555
O3 C7 C6 144.103 1_555 1_555 1_555
O3 C7 C2 142.732 1_555 1_555 1_555
O3 C7 P1 35.218 1_555 1_555 1_555
O3 C7 C1 155.688 1_555 1_555 1_555
O3 C7 H1 76.599 1_555 1_555 1_555
O3 C7 H2 101.612 1_555 1_555 1_555
F1 C7 O3 119.655 1_555 1_555 1_555
F1 C7 O2 133.310 1_555 1_555 1_555
F1 C7 O1 79.416 1_555 1_555 1_555
F1 C7 C6 84.658 1_555 1_555 1_555
F1 C7 C2 27.779 1_555 1_555 1_555
F1 C7 P1 114.882 1_555 1_555 1_555
F1 C7 C1 56.016 1_555 1_555 1_555
F1 C7 H1 75.047 1_555 1_555 1_555
F1 C7 H2 135.778 1_555 1_555 1_555
F5 C7 F1 110.932 1_555 1_555 1_555
F5 C7 O3 122.466 1_555 1_555 1_555
F5 C7 O2 69.896 1_555 1_555 1_555
F5 C7 O1 110.144 1_555 1_555 1_555
F5 C7 C6 26.278 1_555 1_555 1_555
F5 C7 C2 83.154 1_555 1_555 1_555
F5 C7 P1 99.690 1_555 1_555 1_555
F5 C7 C1 54.916 1_555 1_555 1_555
F5 C7 H1 145.132 1_555 1_555 1_555
F5 C7 H2 48.895 1_555 1_555 1_555
O2 Cd1 O3 110.365 4_564 1_555 4_464
O3 Cd1 O2 101.067 1_555 1_555 4_564
O3 Cd1 O3 148.348 1_555 1_555 4_464
O1 Cd1 O3 90.738 1_554 1_555 1_555
O1 Cd1 O2 93.848 1_554 1_555 4_564
O1 Cd1 O3 90.800 1_554 1_555 4_464
O4 Cd1 O1 174.865 1_555 1_555 1_554
O4 Cd1 O3 85.440 1_555 1_555 1_555
O4 Cd1 O2 90.256 1_555 1_555 4_564
O4 Cd1 O3 90.662 1_555 1_555 4_464
O2 Cd1 O4 89.862 1_555 1_555 1_555
O2 Cd1 O1 85.329 1_555 1_555 1_554
O2 Cd1 O3 62.588 1_555 1_555 1_555
O2 Cd1 O2 163.587 1_555 1_555 4_564
O2 Cd1 O3 86.045 1_555 1_555 4_464
H4 Cd1 O2 75.722 1_555 1_555 1_555
H4 Cd1 O4 16.175 1_555 1_555 1_555
H4 Cd1 O1 160.098 1_555 1_555 1_554
H4 Cd1 O3 85.962 1_555 1_555 1_555
H4 Cd1 O2 106.049 1_555 1_555 4_564
H4 Cd1 O3 81.994 1_555 1_555 4_464
P1 Cd1 H4 81.373 1_555 1_555 1_555
P1 Cd1 O2 29.956 1_555 1_555 1_555
P1 Cd1 O4 89.692 1_555 1_555 1_555
P1 Cd1 O1 85.243 1_555 1_555 1_554
P1 Cd1 O3 32.790 1_555 1_555 1_555
P1 Cd1 O2 133.633 1_555 1_555 4_564
P1 Cd1 O3 116.000 1_555 1_555 4_464
H3 Cd1 P1 84.961 1_555 1_555 1_555
H3 Cd1 H4 27.921 1_555 1_555 1_555
H3 Cd1 O2 92.645 1_555 1_555 1_555
H3 Cd1 O4 14.731 1_555 1_555 1_555
H3 Cd1 O1 163.636 1_555 1_555 1_554
H3 Cd1 O3 74.020 1_555 1_555 1_555
H3 Cd1 O2 83.528 1_555 1_555 4_564
H3 Cd1 O3 105.280 1_555 1_555 4_464
C6 C1 C2 116.084 1_555 1_555 1_555
C7 C1 C6 122.124 1_555 1_555 1_555
C7 C1 C2 121.786 1_555 1_555 1_555
H2 C1 C7 31.874 1_555 1_555 1_555
H2 C1 C6 94.317 1_555 1_555 1_555
H2 C1 C2 145.194 1_555 1_555 1_555
H1 C1 H2 43.178 1_555 1_555 1_555
H1 C1 C7 22.761 1_555 1_555 1_555
H1 C1 C6 137.207 1_555 1_555 1_555
H1 C1 C2 103.762 1_555 1_555 1_555
F1 C1 H1 74.770 1_555 1_555 1_555
F1 C1 H2 117.799 1_555 1_555 1_555
F1 C1 C7 91.682 1_555 1_555 1_555
F1 C1 C6 146.191 1_555 1_555 1_555
F1 C1 C2 30.107 1_555 1_555 1_555
F5 C1 F1 173.734 1_555 1_555 1_555
F5 C1 H1 111.325 1_555 1_555 1_555
F5 C1 H2 68.210 1_555 1_555 1_555
F5 C1 C7 94.579 1_555 1_555 1_555
F5 C1 C6 27.554 1_555 1_555 1_555
F5 C1 C2 143.634 1_555 1_555 1_555
C5 C1 F5 58.656 1_555 1_555 1_555
C5 C1 F1 115.087 1_555 1_555 1_555
C5 C1 H1 161.967 1_555 1_555 1_555
C5 C1 H2 123.775 1_555 1_555 1_555
C5 C1 C7 153.222 1_555 1_555 1_555
C5 C1 C6 31.103 1_555 1_555 1_555
C5 C1 C2 84.980 1_555 1_555 1_555
C3 C1 C5 55.119 1_555 1_555 1_555
C3 C1 F5 113.773 1_555 1_555 1_555
C3 C1 F1 59.969 1_555 1_555 1_555
C3 C1 H1 132.181 1_555 1_555 1_555
C3 C1 H2 162.625 1_555 1_555 1_555
C3 C1 C7 151.645 1_555 1_555 1_555
C3 C1 C6 86.222 1_555 1_555 1_555
C3 C1 C2 29.862 1_555 1_555 1_555
P1 C1 C3 142.907 1_555 1_555 1_555
P1 C1 C5 136.048 1_555 1_555 1_555
P1 C1 F5 88.220 1_555 1_555 1_555
P1 C1 F1 96.995 1_555 1_555 1_555
P1 C1 H1 51.593 1_555 1_555 1_555
P1 C1 H2 52.194 1_555 1_555 1_555
P1 C1 C7 31.933 1_555 1_555 1_555
P1 C1 C6 111.919 1_555 1_555 1_555
P1 C1 C2 122.165 1_555 1_555 1_555
C4 C1 P1 148.872 1_555 1_555 1_555
C4 C1 C3 27.257 1_555 1_555 1_555
C4 C1 C5 27.861 1_555 1_555 1_555
C4 C1 F5 86.516 1_555 1_555 1_555
C4 C1 F1 87.226 1_555 1_555 1_555
C4 C1 H1 156.003 1_555 1_555 1_555
C4 C1 H2 148.677 1_555 1_555 1_555
C4 C1 C7 178.740 1_555 1_555 1_555
C4 C1 C6 58.965 1_555 1_555 1_555
C4 C1 C2 57.119 1_555 1_555 1_555
O1 C1 C4 126.146 1_555 1_555 1_555
O1 C1 P1 29.466 1_555 1_555 1_555
O1 C1 C3 113.480 1_555 1_555 1_555
O1 C1 C5 130.604 1_555 1_555 1_555
O1 C1 F5 107.798 1_555 1_555 1_555
O1 C1 F1 75.783 1_555 1_555 1_555
O1 C1 H1 65.112 1_555 1_555 1_555
O1 C1 H2 80.776 1_555 1_555 1_555
O1 C1 C7 54.084 1_555 1_555 1_555
O1 C1 C6 122.725 1_555 1_555 1_555
O1 C1 C2 95.154 1_555 1_555 1_555
H2 H1 C7 39.013 1_555 1_555 1_555
C1 H1 H2 56.406 1_555 1_555 1_555
C1 H1 C7 37.201 1_555 1_555 1_555
P1 H1 C1 80.435 1_555 1_555 1_555
P1 H1 H2 70.307 1_555 1_555 1_555
P1 H1 C7 47.567 1_555 1_555 1_555
O3 H1 P1 37.524 1_555 1_555 1_555
O3 H1 C1 117.855 1_555 1_555 1_555
O3 H1 H2 90.216 1_555 1_555 1_555
O3 H1 C7 82.838 1_555 1_555 1_555
F1 H1 O3 124.922 1_555 1_555 1_555
F1 H1 P1 102.295 1_555 1_555 1_555
F1 H1 C1 55.624 1_555 1_555 1_555
F1 H1 H2 111.882 1_555 1_555 1_555
F1 H1 C7 85.027 1_555 1_555 1_555
F5 H1 F1 102.580 1_655 1_555 1_555
F5 H1 O3 104.817 1_655 1_555 1_555
F5 H1 P1 142.321 1_655 1_555 1_555
F5 H1 C1 137.219 1_655 1_555 1_555
F5 H1 H2 124.029 1_655 1_555 1_555
F5 H1 C7 162.409 1_655 1_555 1_555
C2 H1 F5 118.898 1_555 1_555 1_655
C2 H1 F1 27.112 1_555 1_555 1_555
C2 H1 O3 130.065 1_555 1_555 1_555
C2 H1 P1 95.538 1_555 1_555 1_555
C2 H1 C1 29.033 1_555 1_555 1_555
C2 H1 H2 84.844 1_555 1_555 1_555
C2 H1 C7 62.844 1_555 1_555 1_555
H4 H1 C2 167.265 4_564 1_555 1_555
H4 H1 F5 59.866 4_564 1_555 1_655
H4 H1 F1 160.683 4_564 1_555 1_555
H4 H1 O3 58.915 4_564 1_555 1_555
H4 H1 P1 89.925 4_564 1_555 1_555
H4 H1 C1 142.508 4_564 1_555 1_555
H4 H1 H2 86.193 4_564 1_555 1_555
H4 H1 C7 114.124 4_564 1_555 1_555
F4 H1 H4 110.186 1_655 1_555 4_564
F4 H1 C2 63.738 1_655 1_555 1_555
F4 H1 F5 57.471 1_655 1_555 1_655
F4 H1 F1 59.868 1_655 1_555 1_555
F4 H1 O3 161.160 1_655 1_555 1_555
F4 H1 P1 159.258 1_655 1_555 1_555
F4 H1 C1 80.378 1_655 1_555 1_555
F4 H1 H2 104.961 1_655 1_555 1_555
F4 H1 C7 115.982 1_655 1_555 1_555
O1 H1 F4 134.145 1_555 1_555 1_655
O1 H1 H4 113.020 1_555 1_555 4_564
O1 H1 C2 76.455 1_555 1_555 1_555
O1 H1 F5 139.739 1_555 1_555 1_655
O1 H1 F1 74.300 1_555 1_555 1_555
O1 H1 O3 54.121 1_555 1_555 1_555
O1 H1 P1 30.780 1_555 1_555 1_555
O1 H1 C1 74.834 1_555 1_555 1_555
O1 H1 H2 92.586 1_555 1_555 1_555
O1 H1 C7 57.420 1_555 1_555 1_555
F1 H1 O1 152.056 1_554 1_555 1_555
F1 H1 F4 67.082 1_554 1_555 1_655
F1 H1 H4 59.807 1_554 1_555 4_564
F1 H1 C2 107.758 1_554 1_555 1_555
F1 H1 F5 63.445 1_554 1_555 1_655
F1 H1 F1 122.097 1_554 1_555 1_555
F1 H1 O3 112.832 1_554 1_555 1_555
F1 H1 P1 122.714 1_554 1_555 1_555
F1 H1 C1 95.453 1_554 1_555 1_555
F1 H1 H2 61.045 1_554 1_555 1_555
F1 H1 C7 99.039 1_554 1_555 1_555
O4 H1 F1 146.947 4_565 1_555 1_554
O4 H1 O1 56.721 4_565 1_555 1_555
O4 H1 F4 102.145 4_565 1_555 1_655
O4 H1 H4 99.144 4_565 1_555 4_564
O4 H1 C2 93.212 4_565 1_555 1_555
O4 H1 F5 84.205 4_565 1_555 1_655
O4 H1 F1 69.241 4_565 1_555 1_555
O4 H1 O3 67.202 4_565 1_555 1_555
O4 H1 P1 78.712 4_565 1_555 1_555
O4 H1 C1 114.045 4_565 1_555 1_555
O4 H1 H2 148.578 4_565 1_555 1_555
O4 H1 C7 113.381 4_565 1_555 1_555
H1 H2 C7 39.058 1_555 1_555 1_555
C1 H2 H1 80.416 1_555 1_555 1_555
C1 H2 C7 55.690 1_555 1_555 1_555
P1 H2 C1 88.306 1_555 1_555 1_555
P1 H2 H1 71.182 1_555 1_555 1_555
P1 H2 C7 48.243 1_555 1_555 1_555
C6 H2 P1 103.190 1_555 1_555 1_555
C6 H2 C1 37.329 1_555 1_555 1_555
C6 H2 H1 117.552 1_555 1_555 1_555
C6 H2 C7 89.817 1_555 1_555 1_555
F5 H2 C6 31.234 1_555 1_555 1_555
F5 H2 P1 103.690 1_555 1_555 1_555
F5 H2 C1 67.791 1_555 1_555 1_555
F5 H2 H1 148.046 1_555 1_555 1_555
F5 H2 C7 113.772 1_555 1_555 1_555
O2 H2 F5 77.602 1_555 1_555 1_555
O2 H2 C6 90.953 1_555 1_555 1_555
O2 H2 P1 32.975 1_555 1_555 1_555
O2 H2 C1 96.795 1_555 1_555 1_555
O2 H2 H1 104.006 1_555 1_555 1_555
O2 H2 C7 77.709 1_555 1_555 1_555
F1 H2 O2 142.719 1_554 1_555 1_555
F1 H2 F5 107.198 1_554 1_555 1_555
F1 H2 C6 112.406 1_554 1_555 1_555
F1 H2 P1 144.387 1_554 1_555 1_555
F1 H2 C1 119.559 1_554 1_555 1_555
F1 H2 H1 90.826 1_554 1_555 1_555
F1 H2 C7 128.402 1_554 1_555 1_555
H3 H2 F1 102.370 4_464 1_555 1_554
H3 H2 O2 51.167 4_464 1_555 1_555
H3 H2 F5 50.892 4_464 1_555 1_555
H3 H2 C6 81.089 4_464 1_555 1_555
H3 H2 P1 83.698 4_464 1_555 1_555
H3 H2 C1 113.430 4_464 1_555 1_555
H3 H2 H1 151.221 4_464 1_555 1_555
H3 H2 C7 127.529 4_464 1_555 1_555
C2 H2 H3 82.544 1_554 1_555 4_464
C2 H2 F1 25.513 1_554 1_555 1_554
C2 H2 O2 132.046 1_554 1_555 1_555
C2 H2 F5 82.269 1_554 1_555 1_555
C2 H2 C6 93.726 1_554 1_555 1_555
C2 H2 P1 156.222 1_554 1_555 1_555
C2 H2 C1 114.981 1_554 1_555 1_555
C2 H2 H1 115.517 1_554 1_555 1_555
C2 H2 C7 149.862 1_554 1_555 1_555
O3 H2 C2 129.648 1_555 1_555 1_554
O3 H2 H3 90.677 1_555 1_555 4_464
O3 H2 F1 113.043 1_555 1_555 1_554
O3 H2 O2 51.821 1_555 1_555 1_555
O3 H2 F5 129.423 1_555 1_555 1_555
O3 H2 C6 134.529 1_555 1_555 1_555
O3 H2 P1 31.346 1_555 1_555 1_555
O3 H2 C1 113.433 1_555 1_555 1_555
O3 H2 H1 60.558 1_555 1_555 1_555
O3 H2 C7 60.467 1_555 1_555 1_555
O1 H2 O3 62.995 1_554 1_555 1_555
O1 H2 C2 73.131 1_554 1_555 1_554
O1 H2 H3 54.259 1_554 1_555 4_464
O1 H2 F1 73.122 1_554 1_555 1_554
O1 H2 O2 69.843 1_554 1_555 1_555
O1 H2 F5 103.043 1_554 1_555 1_555
O1 H2 C6 134.270 1_554 1_555 1_555
O1 H2 P1 83.091 1_554 1_555 1_555
O1 H2 C1 165.612 1_554 1_555 1_555
O1 H2 H1 107.431 1_554 1_555 1_555
O1 H2 C7 123.413 1_554 1_555 1_555
C2 H2 O1 171.603 1_555 1_555 1_554
C2 H2 O3 108.608 1_555 1_555 1_555
C2 H2 C2 114.385 1_555 1_555 1_554
C2 H2 H3 128.606 1_555 1_555 4_464
C2 H2 F1 111.857 1_555 1_555 1_554
C2 H2 O2 105.423 1_555 1_555 1_555
C2 H2 F5 82.225 1_555 1_555 1_555
C2 H2 C6 51.168 1_555 1_555 1_555
C2 H2 P1 89.333 1_555 1_555 1_555
C2 H2 C1 15.217 1_555 1_555 1_555
C2 H2 H1 66.435 1_555 1_555 1_555
C2 H2 C7 48.197 1_555 1_555 1_555
H4 H2 C2 131.942 4_564 1_555 1_555
H4 H2 O1 43.704 4_564 1_555 1_554
H4 H2 O3 52.387 4_564 1_555 1_555
H4 H2 C2 79.113 4_564 1_555 1_554
H4 H2 H3 97.852 4_564 1_555 4_464
H4 H2 F1 60.794 4_564 1_555 1_554
H4 H2 O2 93.876 4_564 1_555 1_555
H4 H2 F5 145.571 4_564 1_555 1_555
H4 H2 C6 172.838 4_564 1_555 1_555
H4 H2 P1 83.678 4_564 1_555 1_555
H4 H2 C1 146.624 4_564 1_555 1_555
H4 H2 H1 66.318 4_564 1_555 1_555
H4 H2 C7 96.372 4_564 1_555 1_555
H4 O4 H3 105.466 1_555 1_555 1_555
Cd1 O4 H4 115.280 1_555 1_555 1_555
Cd1 O4 H3 121.737 1_555 1_555 1_555
F5 O4 Cd1 165.165 4_565 1_555 1_555
F5 O4 H4 77.680 4_565 1_555 1_555
F5 O4 H3 44.487 4_565 1_555 1_555
O1 O4 F5 111.968 4_464 1_555 4_565
O1 O4 Cd1 82.807 4_464 1_555 1_555
O1 O4 H4 40.871 4_464 1_555 1_555
O1 O4 H3 146.298 4_464 1_555 1_555
O2 O4 O1 122.457 4_565 1_555 4_464
O2 O4 F5 64.443 4_565 1_555 4_565
O2 O4 Cd1 107.132 4_565 1_555 1_555
O2 O4 H4 88.226 4_565 1_555 1_555
O2 O4 H3 33.548 4_565 1_555 1_555
O3 O4 O2 62.633 1_555 1_555 4_565
O3 O4 O1 102.986 1_555 1_555 4_464
O3 O4 F5 126.353 1_555 1_555 4_565
O3 O4 Cd1 44.670 1_555 1_555 1_555
O3 O4 H4 108.498 1_555 1_555 1_555
O3 O4 H3 84.610 1_555 1_555 1_555
H1 O4 O3 128.686 4_464 1_555 1_555
H1 O4 O2 168.666 4_464 1_555 4_565
H1 O4 O1 59.129 4_464 1_555 4_464
H1 O4 F5 104.285 4_464 1_555 4_565
H1 O4 Cd1 84.125 4_464 1_555 1_555
H1 O4 H4 88.059 4_464 1_555 1_555
H1 O4 H3 138.495 4_464 1_555 1_555
O1 O4 H1 120.361 4_564 1_555 4_464
O1 O4 O3 59.145 4_564 1_555 1_555
O1 O4 O2 62.919 4_564 1_555 4_565
O1 O4 O1 158.318 4_564 1_555 4_464
O1 O4 F5 89.465 4_564 1_555 4_565
O1 O4 Cd1 75.709 4_564 1_555 1_555
O1 O4 H4 151.139 4_564 1_555 1_555
O1 O4 H3 50.567 4_564 1_555 1_555
C1 C2 F1 116.929 1_555 1_555 1_555
C3 C2 C1 121.973 1_555 1_555 1_555
C3 C2 F1 121.098 1_555 1_555 1_555
F2 C2 C3 29.929 1_555 1_555 1_555
F2 C2 C1 151.902 1_555 1_555 1_555
F2 C2 F1 91.169 1_555 1_555 1_555
C6 C2 F2 119.303 1_555 1_555 1_555
C6 C2 C3 89.374 1_555 1_555 1_555
C6 C2 C1 32.599 1_555 1_555 1_555
C6 C2 F1 149.528 1_555 1_555 1_555
C4 C2 C6 61.383 1_555 1_555 1_555
C4 C2 F2 57.921 1_555 1_555 1_555
C4 C2 C3 27.992 1_555 1_555 1_555
C4 C2 C1 93.981 1_555 1_555 1_555
C4 C2 F1 149.090 1_555 1_555 1_555
C7 C2 C4 123.954 1_555 1_555 1_555
C7 C2 C6 62.572 1_555 1_555 1_555
C7 C2 F2 178.093 1_555 1_555 1_555
C7 C2 C3 151.945 1_555 1_555 1_555
C7 C2 C1 29.976 1_555 1_555 1_555
C7 C2 F1 86.956 1_555 1_555 1_555
C5 C2 C7 94.045 1_555 1_555 1_555
C5 C2 C4 29.909 1_555 1_555 1_555
C5 C2 C6 31.473 1_555 1_555 1_555
C5 C2 F2 87.830 1_555 1_555 1_555
C5 C2 C3 57.901 1_555 1_555 1_555
C5 C2 C1 64.072 1_555 1_555 1_555
C5 C2 F1 178.997 1_555 1_555 1_555
H1 C2 C5 109.712 1_555 1_555 1_555
H1 C2 C7 19.552 1_555 1_555 1_555
H1 C2 C4 138.687 1_555 1_555 1_555
H1 C2 C6 78.907 1_555 1_555 1_555
H1 C2 F2 158.708 1_555 1_555 1_555
H1 C2 C3 163.430 1_555 1_555 1_555
H1 C2 C1 47.205 1_555 1_555 1_555
H1 C2 F1 71.252 1_555 1_555 1_555
H2 C2 H1 102.872 1_556 1_555 1_555
H2 C2 C5 114.364 1_556 1_555 1_555
H2 C2 C7 100.066 1_556 1_555 1_555
H2 C2 C4 104.924 1_556 1_555 1_555
H2 C2 C6 117.097 1_556 1_555 1_555
H2 C2 F2 79.443 1_556 1_555 1_555
H2 C2 C3 92.855 1_556 1_555 1_555
H2 C2 C1 111.004 1_556 1_555 1_555
H2 C2 F1 65.482 1_556 1_555 1_555
F4 C2 H2 133.290 1_655 1_555 1_556
F4 C2 H1 60.062 1_655 1_555 1_555
F4 C2 C5 112.345 1_655 1_555 1_555
F4 C2 C7 76.251 1_655 1_555 1_555
F4 C2 C4 115.662 1_655 1_555 1_555
F4 C2 C6 102.533 1_655 1_555 1_555
F4 C2 F2 102.716 1_655 1_555 1_555
F4 C2 C3 112.165 1_655 1_555 1_555
F4 C2 C1 88.968 1_655 1_555 1_555
F4 C2 F1 67.820 1_655 1_555 1_555
H2 C2 F4 72.617 1_555 1_555 1_655
H2 C2 H2 114.385 1_555 1_555 1_556
H2 C2 H1 28.721 1_555 1_555 1_555
H2 C2 C5 81.070 1_555 1_555 1_555
H2 C2 C7 16.267 1_555 1_555 1_555
H2 C2 C4 110.513 1_555 1_555 1_555
H2 C2 C6 50.209 1_555 1_555 1_555
H2 C2 F2 164.954 1_555 1_555 1_555
H2 C2 C3 137.845 1_555 1_555 1_555
H2 C2 C1 19.588 1_555 1_555 1_555
H2 C2 F1 99.904 1_555 1_555 1_555
C5 C6 F5 121.987 1_555 1_555 1_555
C1 C6 C5 117.030 1_555 1_555 1_555
C1 C6 F5 120.977 1_555 1_555 1_555
H2 C6 C1 48.354 1_555 1_555 1_555
H2 C6 C5 159.568 1_555 1_555 1_555
H2 C6 F5 74.560 1_555 1_555 1_555
F4 C6 H2 158.984 1_555 1_555 1_555
F4 C6 C1 149.553 1_555 1_555 1_555
F4 C6 C5 32.525 1_555 1_555 1_555
F4 C6 F5 89.468 1_555 1_555 1_555
C2 C6 F4 118.236 1_555 1_555 1_555
C2 C6 H2 78.623 1_555 1_555 1_555
C2 C6 C1 31.317 1_555 1_555 1_555
C2 C6 C5 85.712 1_555 1_555 1_555
C2 C6 F5 152.289 1_555 1_555 1_555
C4 C6 C2 59.581 1_555 1_555 1_555
C4 C6 F4 58.656 1_555 1_555 1_555
C4 C6 H2 136.344 1_555 1_555 1_555
C4 C6 C1 90.898 1_555 1_555 1_555
C4 C6 C5 26.132 1_555 1_555 1_555
C4 C6 F5 148.112 1_555 1_555 1_555
C7 C6 C4 120.128 1_555 1_555 1_555
C7 C6 C2 60.548 1_555 1_555 1_555
C7 C6 F4 178.659 1_555 1_555 1_555
C7 C6 H2 21.632 1_555 1_555 1_555
C7 C6 C1 29.233 1_555 1_555 1_555
C7 C6 C5 146.258 1_555 1_555 1_555
C7 C6 F5 91.755 1_555 1_555 1_555
C3 C6 C7 92.120 1_555 1_555 1_555
C3 C6 C4 28.009 1_555 1_555 1_555
C3 C6 C2 31.572 1_555 1_555 1_555
C3 C6 F4 86.665 1_555 1_555 1_555
C3 C6 H2 109.381 1_555 1_555 1_555
C3 C6 C1 62.889 1_555 1_555 1_555
C3 C6 C5 54.141 1_555 1_555 1_555
C3 C6 F5 176.056 1_555 1_555 1_555
C1 F1 C2 32.964 1_555 1_555 1_555
C3 F1 C1 64.590 1_555 1_555 1_555
C3 F1 C2 31.626 1_555 1_555 1_555
H1 F1 C3 112.530 1_555 1_555 1_555
H1 F1 C1 49.606 1_555 1_555 1_555
H1 F1 C2 81.636 1_555 1_555 1_555
F2 F1 H1 140.226 1_555 1_555 1_555
F2 F1 C3 28.752 1_555 1_555 1_555
F2 F1 C1 93.343 1_555 1_555 1_555
F2 F1 C2 60.378 1_555 1_555 1_555
H2 F1 F2 78.946 1_556 1_555 1_555
H2 F1 H1 113.978 1_556 1_555 1_555
H2 F1 C3 82.790 1_556 1_555 1_555
H2 F1 C1 95.726 1_556 1_555 1_555
H2 F1 C2 89.005 1_556 1_555 1_555
C7 F1 H2 100.922 1_555 1_555 1_556
C7 F1 F2 125.643 1_555 1_555 1_555
C7 F1 H1 19.927 1_555 1_555 1_555
C7 F1 C3 96.891 1_555 1_555 1_555
C7 F1 C1 32.302 1_555 1_555 1_555
C7 F1 C2 65.265 1_555 1_555 1_555
F4 F1 C7 76.367 1_655 1_555 1_555
F4 F1 H2 175.809 1_655 1_555 1_556
F4 F1 F2 99.956 1_655 1_555 1_555
F4 F1 H1 64.322 1_655 1_555 1_555
F4 F1 C3 94.307 1_655 1_555 1_555
F4 F1 C1 80.271 1_655 1_555 1_555
F4 F1 C2 86.951 1_655 1_555 1_555
H4 F1 F4 114.839 4_565 1_555 1_655
H4 F1 C7 74.162 4_565 1_555 1_555
H4 F1 H2 66.995 4_565 1_555 1_556
H4 F1 F2 143.982 4_565 1_555 1_555
H4 F1 H1 68.676 4_565 1_555 1_555
H4 F1 C3 145.555 4_565 1_555 1_555
H4 F1 C1 101.115 4_565 1_555 1_555
H4 F1 C2 127.507 4_565 1_555 1_555
C5 F1 H4 96.041 1_655 1_555 4_565
C5 F1 F4 27.650 1_655 1_555 1_655
C5 F1 C7 89.258 1_655 1_555 1_555
C5 F1 H2 156.392 1_655 1_555 1_556
C5 F1 F2 112.343 1_655 1_555 1_555
C5 F1 H1 71.359 1_655 1_555 1_555
C5 F1 C3 117.377 1_655 1_555 1_555
C5 F1 C1 103.905 1_655 1_555 1_555
C5 F1 C2 114.596 1_655 1_555 1_555
F5 F1 C5 77.005 1_656 1_555 1_655
F5 F1 H4 54.922 1_656 1_555 4_565
F5 F1 F4 104.458 1_656 1_555 1_655
F5 F1 C7 124.593 1_656 1_555 1_555
F5 F1 H2 79.700 1_656 1_555 1_556
F5 F1 F2 109.030 1_656 1_555 1_555
F5 F1 H1 110.258 1_656 1_555 1_555
F5 F1 C3 137.209 1_656 1_555 1_555
F5 F1 C1 155.603 1_656 1_555 1_555
F5 F1 C2 166.120 1_656 1_555 1_555
H1 F1 F5 51.754 1_556 1_555 1_656
H1 F1 C5 128.759 1_556 1_555 1_655
H1 F1 H4 56.779 1_556 1_555 4_565
H1 F1 F4 156.061 1_556 1_555 1_655
H1 F1 C7 117.487 1_556 1_555 1_555
H1 F1 H2 28.129 1_556 1_555 1_556
H1 F1 F2 87.599 1_556 1_555 1_555
H1 F1 H1 122.097 1_556 1_555 1_555
H1 F1 C3 102.654 1_556 1_555 1_555
H1 F1 C1 122.241 1_556 1_555 1_555
H1 F1 C2 116.228 1_556 1_555 1_555
C4 C3 F2 123.897 1_555 1_555 1_555
C2 C3 C4 120.456 1_555 1_555 1_555
C2 C3 F2 115.647 1_555 1_555 1_555
C5 C3 C2 89.109 1_555 1_555 1_555
C5 C3 C4 31.347 1_555 1_555 1_555
C5 C3 F2 155.244 1_555 1_555 1_555
F3 C3 C5 59.719 1_555 1_555 1_555
F3 C3 C2 148.828 1_555 1_555 1_555
F3 C3 C4 28.372 1_555 1_555 1_555
F3 C3 F2 95.525 1_555 1_555 1_555
F1 C3 F3 176.104 1_555 1_555 1_555
F1 C3 C5 116.385 1_555 1_555 1_555
F1 C3 C2 27.276 1_555 1_555 1_555
F1 C3 C4 147.732 1_555 1_555 1_555
F1 C3 F2 88.371 1_555 1_555 1_555
C1 C3 F1 55.441 1_555 1_555 1_555
C1 C3 F3 120.663 1_555 1_555 1_555
C1 C3 C5 60.944 1_555 1_555 1_555
C1 C3 C2 28.165 1_555 1_555 1_555
C1 C3 C4 92.291 1_555 1_555 1_555
C1 C3 F2 143.812 1_555 1_555 1_555
C6 C3 C1 30.889 1_555 1_555 1_555
C6 C3 F1 86.330 1_555 1_555 1_555
C6 C3 F3 89.775 1_555 1_555 1_555
C6 C3 C5 30.055 1_555 1_555 1_555
C6 C3 C2 59.054 1_555 1_555 1_555
C6 C3 C4 61.402 1_555 1_555 1_555
C6 C3 F2 174.700 1_555 1_555 1_555
F3 C3 C6 99.065 3_667 1_555 1_555
F3 C3 C1 98.749 3_667 1_555 1_555
F3 C3 F1 92.369 3_667 1_555 1_555
F3 C3 F3 88.257 3_667 1_555 1_555
F3 C3 C5 96.878 3_667 1_555 1_555
F3 C3 C2 96.203 3_667 1_555 1_555
F3 C3 C4 92.736 3_667 1_555 1_555
F3 C3 F2 81.071 3_667 1_555 1_555
C6 C5 C4 126.377 1_555 1_555 1_555
F4 C5 C6 115.055 1_555 1_555 1_555
F4 C5 C4 118.567 1_555 1_555 1_555
F3 C5 F4 88.776 1_555 1_555 1_555
F3 C5 C6 156.169 1_555 1_555 1_555
F3 C5 C4 29.792 1_555 1_555 1_555
C3 C5 F3 60.365 1_555 1_555 1_555
C3 C5 F4 149.139 1_555 1_555 1_555
C3 C5 C6 95.804 1_555 1_555 1_555
C3 C5 C4 30.573 1_555 1_555 1_555
F5 C5 C3 123.234 1_555 1_555 1_555
F5 C5 F3 176.360 1_555 1_555 1_555
F5 C5 F4 87.627 1_555 1_555 1_555
F5 C5 C6 27.434 1_555 1_555 1_555
F5 C5 C4 153.804 1_555 1_555 1_555
C1 C5 F5 59.299 1_555 1_555 1_555
C1 C5 C3 63.937 1_555 1_555 1_555
C1 C5 F3 124.302 1_555 1_555 1_555
C1 C5 F4 146.921 1_555 1_555 1_555
C1 C5 C6 31.867 1_555 1_555 1_555
C1 C5 C4 94.511 1_555 1_555 1_555
C2 C5 C1 30.947 1_555 1_555 1_555
C2 C5 F5 90.245 1_555 1_555 1_555
C2 C5 C3 32.990 1_555 1_555 1_555
C2 C5 F3 93.355 1_555 1_555 1_555
C2 C5 F4 177.845 1_555 1_555 1_555
C2 C5 C6 62.814 1_555 1_555 1_555
C2 C5 C4 63.563 1_555 1_555 1_555
F1 C5 C2 114.752 1_455 1_555 1_555
F1 C5 C1 117.259 1_455 1_555 1_555
F1 C5 F5 100.665 1_455 1_555 1_555
F1 C5 C3 104.203 1_455 1_555 1_555
F1 C5 F3 77.328 1_455 1_555 1_555
F1 C5 F4 66.038 1_455 1_555 1_555
F1 C5 C6 111.279 1_455 1_555 1_555
F1 C5 C4 90.673 1_455 1_555 1_555
H3 F5 C6 145.665 4_464 1_555 1_555
C5 F5 H3 170.011 1_555 1_555 4_464
C5 F5 C6 30.579 1_555 1_555 1_555
C1 F5 C5 62.046 1_555 1_555 1_555
C1 F5 H3 114.952 1_555 1_555 4_464
C1 F5 C6 31.468 1_555 1_555 1_555
H2 F5 C1 43.999 1_555 1_555 1_555
H2 F5 C5 104.024 1_555 1_555 1_555
H2 F5 H3 75.940 1_555 1_555 4_464
H2 F5 C6 74.206 1_555 1_555 1_555
H1 F5 H2 141.037 1_455 1_555 1_555
H1 F5 C1 118.222 1_455 1_555 1_555
H1 F5 C5 82.832 1_455 1_555 1_555
H1 F5 H3 91.022 1_455 1_555 4_464
H1 F5 C6 101.678 1_455 1_555 1_555
F4 F5 H1 65.303 1_555 1_555 1_455
F4 F5 H2 134.418 1_555 1_555 1_555
F4 F5 C1 93.692 1_555 1_555 1_555
F4 F5 C5 31.648 1_555 1_555 1_555
F4 F5 H3 149.642 1_555 1_555 4_464
F4 F5 C6 62.224 1_555 1_555 1_555
H4 F5 F4 120.195 4_464 1_555 1_555
H4 F5 H1 63.788 4_464 1_555 1_455
H4 F5 H2 105.054 4_464 1_555 1_555
H4 F5 C1 137.608 4_464 1_555 1_555
H4 F5 C5 146.278 4_464 1_555 1_555
H4 F5 H3 29.919 4_464 1_555 4_464
H4 F5 C6 156.743 4_464 1_555 1_555
O4 F5 H4 17.955 4_464 1_555 4_464
O4 F5 F4 134.597 4_464 1_555 1_555
O4 F5 H1 81.737 4_464 1_555 1_455
O4 F5 H2 90.832 4_464 1_555 1_555
O4 F5 C1 130.320 4_464 1_555 1_555
O4 F5 C5 163.936 4_464 1_555 1_555
O4 F5 H3 15.443 4_464 1_555 4_464
O4 F5 C6 160.274 4_464 1_555 1_555
C7 F5 O4 100.423 1_555 1_555 4_464
C7 F5 H4 111.127 1_555 1_555 4_464
C7 F5 F4 124.190 1_555 1_555 1_555
C7 F5 H1 127.788 1_555 1_555 1_455
C7 F5 H2 17.333 1_555 1_555 1_555
C7 F5 C1 30.505 1_555 1_555 1_555
C7 F5 C5 92.547 1_555 1_555 1_555
C7 F5 H3 84.982 1_555 1_555 4_464
C7 F5 C6 61.968 1_555 1_555 1_555
F1 F5 C7 162.795 1_454 1_555 1_555
F1 F5 O4 67.861 1_454 1_555 4_464
F1 F5 H4 61.297 1_454 1_555 4_464
F1 F5 F4 70.104 1_454 1_555 1_555
F1 F5 H1 64.801 1_454 1_555 1_455
F1 F5 H2 145.652 1_454 1_555 1_555
F1 F5 C1 161.048 1_454 1_555 1_555
F1 F5 C5 101.349 1_454 1_555 1_555
F1 F5 H3 82.967 1_454 1_555 4_464
F1 F5 C6 131.313 1_454 1_555 1_555
C4 F2 C3 28.298 1_555 1_555 1_555
C2 F2 C4 62.723 1_555 1_555 1_555
C2 F2 C3 34.424 1_555 1_555 1_555
F1 F2 C2 28.452 1_555 1_555 1_555
F1 F2 C4 91.175 1_555 1_555 1_555
F1 F2 C3 62.877 1_555 1_555 1_555
F3 F2 F1 119.290 1_555 1_555 1_555
F3 F2 C2 90.838 1_555 1_555 1_555
F3 F2 C4 28.115 1_555 1_555 1_555
F3 F2 C3 56.413 1_555 1_555 1_555
F4 F2 F3 166.738 1_656 1_555 1_555
F4 F2 F1 70.766 1_656 1_555 1_555
F4 F2 C2 98.863 1_656 1_555 1_555
F4 F2 C4 159.699 1_656 1_555 1_555
F4 F2 C3 132.738 1_656 1_555 1_555
F3 F2 F4 57.719 3_668 1_555 1_656
F3 F2 F3 112.615 3_668 1_555 1_555
F3 F2 F1 128.066 3_668 1_555 1_555
F3 F2 C2 156.483 3_668 1_555 1_555
F3 F2 C4 140.712 3_668 1_555 1_555
F3 F2 C3 168.915 3_668 1_555 1_555
C3 C4 F3 122.777 1_555 1_555 1_555
C5 C4 C3 118.080 1_555 1_555 1_555
C5 C4 F3 119.143 1_555 1_555 1_555
F2 C4 C5 145.884 1_555 1_555 1_555
F2 C4 C3 27.805 1_555 1_555 1_555
F2 C4 F3 94.972 1_555 1_555 1_555
F4 C4 F2 177.430 1_555 1_555 1_555
F4 C4 C5 31.564 1_555 1_555 1_555
F4 C4 C3 149.643 1_555 1_555 1_555
F4 C4 F3 87.580 1_555 1_555 1_555
C2 C4 F4 118.091 1_555 1_555 1_555
C2 C4 F2 59.357 1_555 1_555 1_555
C2 C4 C5 86.527 1_555 1_555 1_555
C2 C4 C3 31.552 1_555 1_555 1_555
C2 C4 F3 154.329 1_555 1_555 1_555
C6 C4 C2 59.036 1_555 1_555 1_555
C6 C4 F4 59.055 1_555 1_555 1_555
C6 C4 F2 118.393 1_555 1_555 1_555
C6 C4 C5 27.491 1_555 1_555 1_555
C6 C4 C3 90.589 1_555 1_555 1_555
C6 C4 F3 146.634 1_555 1_555 1_555
C1 C4 C6 30.137 1_555 1_555 1_555
C1 C4 C2 28.899 1_555 1_555 1_555
C1 C4 F4 89.192 1_555 1_555 1_555
C1 C4 F2 88.256 1_555 1_555 1_555
C1 C4 C5 57.628 1_555 1_555 1_555
C1 C4 C3 60.452 1_555 1_555 1_555
C1 C4 F3 176.770 1_555 1_555 1_555
C4 F4 C5 29.869 1_555 1_555 1_555
C6 F4 C4 62.288 1_555 1_555 1_555
C6 F4 C5 32.420 1_555 1_555 1_555
F3 F4 C6 91.467 1_555 1_555 1_555
F3 F4 C4 29.178 1_555 1_555 1_555
F3 F4 C5 59.047 1_555 1_555 1_555
F5 F4 F3 119.769 1_555 1_555 1_555
F5 F4 C6 28.308 1_555 1_555 1_555
F5 F4 C4 90.593 1_555 1_555 1_555
F5 F4 C5 60.725 1_555 1_555 1_555
F1 F4 F5 99.266 1_455 1_555 1_555
F1 F4 F3 76.677 1_455 1_555 1_555
F1 F4 C6 93.962 1_455 1_555 1_555
F1 F4 C4 80.284 1_455 1_555 1_555
F1 F4 C5 86.313 1_455 1_555 1_555
H1 F4 F1 55.810 1_455 1_555 1_455
H1 F4 F5 57.226 1_455 1_555 1_555
H1 F4 F3 128.035 1_455 1_555 1_555
H1 F4 C6 73.763 1_455 1_555 1_555
H1 F4 C4 114.238 1_455 1_555 1_555
H1 F4 C5 95.196 1_455 1_555 1_555
F3 F4 H1 125.420 3_567 1_555 1_455
F3 F4 F1 88.396 3_567 1_555 1_455
F3 F4 F5 171.047 3_567 1_555 1_555
F3 F4 F3 66.367 3_567 1_555 1_555
F3 F4 C6 156.559 3_567 1_555 1_555
F3 F4 C4 95.291 3_567 1_555 1_555
F3 F4 C5 124.895 3_567 1_555 1_555
C2 F4 F3 73.946 1_455 1_555 3_567
C2 F4 H1 56.200 1_455 1_555 1_455
C2 F4 F1 25.229 1_455 1_555 1_455
C2 F4 F5 111.427 1_455 1_555 1_555
C2 F4 F3 89.919 1_455 1_555 1_555
C2 F4 C6 115.393 1_455 1_555 1_555
C2 F4 C4 102.086 1_455 1_555 1_555
C2 F4 C5 111.537 1_455 1_555 1_555
F2 F4 C2 79.036 1_454 1_555 1_455
F2 F4 F3 63.151 1_454 1_555 3_567
F2 F4 H1 85.331 1_454 1_555 1_455
F2 F4 F1 104.034 1_454 1_555 1_455
F2 F4 F5 110.097 1_454 1_555 1_555
F2 F4 F3 129.446 1_454 1_555 1_555
F2 F4 C6 137.845 1_454 1_555 1_555
F2 F4 C4 157.512 1_454 1_555 1_555
F2 F4 C5 167.610 1_454 1_555 1_555
C5 F3 C4 31.065 1_555 1_555 1_555
C3 F3 C5 59.915 1_555 1_555 1_555
C3 F3 C4 28.851 1_555 1_555 1_555
F4 F3 C3 92.093 1_555 1_555 1_555
F4 F3 C5 32.178 1_555 1_555 1_555
F4 F3 C4 63.242 1_555 1_555 1_555
F2 F3 F4 120.154 1_555 1_555 1_555
F2 F3 C3 28.062 1_555 1_555 1_555
F2 F3 C5 87.977 1_555 1_555 1_555
F2 F3 C4 56.913 1_555 1_555 1_555
F4 F3 F2 125.618 3_567 1_555 1_555
F4 F3 F4 113.633 3_567 1_555 1_555
F4 F3 C3 153.072 3_567 1_555 1_555
F4 F3 C5 145.346 3_567 1_555 1_555
F4 F3 C4 172.066 3_567 1_555 1_555
F3 F3 F4 51.861 3_567 1_555 3_567
F3 F3 F2 172.457 3_567 1_555 1_555
F3 F3 F4 61.772 3_567 1_555 1_555
F3 F3 C3 152.724 3_567 1_555 1_555
F3 F3 C5 93.697 3_567 1_555 1_555
F3 F3 C4 124.472 3_567 1_555 1_555
C3 F3 F3 85.223 3_667 1_555 3_567
C3 F3 F4 77.160 3_667 1_555 3_567
C3 F3 F2 87.254 3_667 1_555 1_555
C3 F3 F4 98.740 3_667 1_555 1_555
C3 F3 C3 91.743 3_667 1_555 1_555
C3 F3 C5 98.662 3_667 1_555 1_555
C3 F3 C4 95.870 3_667 1_555 1_555
F2 F3 C3 82.389 3_668 1_555 3_667
F2 F3 F3 110.942 3_668 1_555 3_567
F2 F3 F4 59.130 3_668 1_555 3_567
F2 F3 F2 67.385 3_668 1_555 1_555
F2 F3 F4 172.356 3_668 1_555 1_555
F2 F3 C3 95.435 3_668 1_555 1_555
F2 F3 C5 155.309 3_668 1_555 1_555
F2 F3 C4 124.274 3_668 1_555 1_555
H4 H3 O4 37.414 1_555 1_555 1_555
F5 H3 H4 94.804 4_565 1_555 1_555
F5 H3 O4 120.070 4_565 1_555 1_555
O2 H3 F5 84.565 4_565 1_555 4_565
O2 H3 H4 110.805 4_565 1_555 1_555
O2 H3 O4 134.834 4_565 1_555 1_555
O1 H3 O2 79.371 4_564 1_555 4_565
O1 H3 F5 115.687 4_564 1_555 4_565
O1 H3 H4 148.970 4_564 1_555 1_555
O1 H3 O4 114.841 4_564 1_555 1_555
H2 H3 O1 65.165 4_565 1_555 4_564
H2 H3 O2 59.788 4_565 1_555 4_565
H2 H3 F5 53.168 4_565 1_555 4_565
H2 H3 H4 145.637 4_565 1_555 1_555
H2 H3 O4 165.299 4_565 1_555 1_555
Cd1 H3 H2 140.671 1_555 1_555 4_565
Cd1 H3 O1 75.628 1_555 1_555 4_564
Cd1 H3 O2 111.204 1_555 1_555 4_565
Cd1 H3 F5 162.699 1_555 1_555 4_565
Cd1 H3 H4 73.369 1_555 1_555 1_555
Cd1 H3 O4 43.532 1_555 1_555 1_555
O3 H3 Cd1 41.991 1_555 1_555 1_555
O3 H3 H2 111.903 1_555 1_555 4_565
O3 H3 O1 63.452 1_555 1_555 4_564
O3 H3 O2 69.438 1_555 1_555 4_565
O3 H3 F5 153.847 1_555 1_555 4_565
O3 H3 H4 91.914 1_555 1_555 1_555
O3 H3 O4 79.233 1_555 1_555 1_555
H3 H4 O4 37.120 1_555 1_555 1_555
O1 H4 H3 161.650 4_464 1_555 1_555
O1 H4 O4 124.585 4_464 1_555 1_555
O3 H4 O1 76.752 4_465 1_555 4_464
O3 H4 H3 117.193 4_465 1_555 1_555
O3 H4 O4 142.019 4_465 1_555 1_555
F5 H4 O3 99.115 4_565 1_555 4_465
F5 H4 O1 137.897 4_565 1_555 4_464
F5 H4 H3 55.277 4_565 1_555 1_555
F5 H4 O4 84.365 4_565 1_555 1_555
Cd1 H4 F5 132.393 1_555 1_555 4_565
Cd1 H4 O3 113.609 1_555 1_555 4_465
Cd1 H4 O1 84.748 1_555 1_555 4_464
Cd1 H4 H3 78.709 1_555 1_555 1_555
Cd1 H4 O4 48.545 1_555 1_555 1_555
H1 H4 Cd1 168.648 4_465 1_555 1_555
H1 H4 F5 56.346 4_465 1_555 4_565
H1 H4 O3 55.162 4_465 1_555 4_465
H1 H4 O1 90.402 4_465 1_555 4_464
H1 H4 H3 107.274 4_465 1_555 1_555
H1 H4 O4 140.687 4_465 1_555 1_555
F1 H4 H1 63.413 4_464 1_555 4_465
F1 H4 Cd1 125.285 4_464 1_555 1_555
F1 H4 F5 63.782 4_464 1_555 4_565
F1 H4 O3 112.740 4_464 1_555 4_465
F1 H4 O1 79.066 4_464 1_555 4_464
F1 H4 H3 104.098 4_464 1_555 1_555
F1 H4 O4 102.760 4_464 1_555 1_555
H2 H4 F1 52.211 4_465 1_555 4_464
H2 H4 H1 27.489 4_465 1_555 4_465
H2 H4 Cd1 149.270 4_465 1_555 1_555
H2 H4 F5 76.844 4_465 1_555 4_565
H2 H4 O3 60.667 4_465 1_555 4_465
H2 H4 O1 64.529 4_465 1_555 4_464
H2 H4 H3 131.749 4_465 1_555 1_555
H2 H4 O4 153.592 4_465 1_555 1_555

loop_
_geom_bond_atom_site_label_1
_geom_bond_atom_site_label_2
_geom_bond_distance
_geom_bond_site_symmetry_1
_geom_bond_site_symmetry_2
P1 O2 1.46786 1_555 1_555
P1 O1 1.57154 1_555 1_555
P1 O3 1.61275 1_555 1_555
P1 C7 1.75108 1_555 1_555
P1 H2 2.23417 1_555 1_555
P1 H1 2.24612 1_555 1_555
P1 C1 2.82650 1_555 1_555
P1 Cd1 2.93769 1_555 1_555
O2 P1 1.46786 1_555 1_555
O2 Cd1 2.18236 1_555 4_465
O2 O3 2.51813 1_555 1_555
O2 O1 2.59390 1_555 1_555
O2 Cd1 2.59915 1_555 1_555
O2 C7 2.66143 1_555 1_555
O2 O4 3.11898 1_555 4_464
O3 P1 1.61275 1_555 1_555
O3 Cd1 2.13256 1_555 4_565
O3 Cd1 2.20521 1_555 1_555
O3 O2 2.51813 1_555 1_555
O3 O1 2.58501 1_555 1_555
O3 C7 2.68803 1_555 1_555
O3 O1 3.11816 1_555 4_564
O3 O4 3.12685 1_555 1_555
O3 O1 3.16732 1_555 1_554
O1 P1 1.57154 1_555 1_555
O1 Cd1 2.24530 1_555 1_556
O1 O3 2.58501 1_555 1_555
O1 O2 2.59390 1_555 1_555
O1 C7 2.61499 1_555 1_555
O1 O4 2.92338 1_555 4_565
O1 O3 3.11816 1_555 4_465
O1 O3 3.16732 1_555 1_556
O1 O4 3.19036 1_555 4_465
O1 C1 3.19347 1_555 1_555
C7 H2 0.95065 1_555 1_555
C7 H1 0.95156 1_555 1_555
C7 C1 1.48704 1_555 1_555
C7 P1 1.75108 1_555 1_555
C7 C2 2.52988 1_555 1_555
C7 C6 2.57876 1_555 1_555
C7 O1 2.61499 1_555 1_555
C7 O2 2.66143 1_555 1_555
C7 O3 2.68803 1_555 1_555
C7 F1 2.78150 1_555 1_555
C7 F5 2.92013 1_555 1_555
Cd1 O3 2.13256 1_555 4_464
Cd1 O2 2.18236 1_555 4_564
Cd1 O3 2.20521 1_555 1_555
Cd1 O1 2.24530 1_555 1_554
Cd1 O4 2.39904 1_555 1_555
Cd1 O2 2.59915 1_555 1_555
Cd1 H4 2.89440 1_555 1_555
Cd1 P1 2.93769 1_555 1_555
Cd1 H3 2.96230 1_555 1_555
C1 C2 1.40818 1_555 1_555
C1 C6 1.45959 1_555 1_555
C1 C7 1.48704 1_555 1_555
C1 F1 2.30740 1_555 1_555
C1 F5 2.39722 1_555 1_555
C1 C5 2.46268 1_555 1_555
C1 C3 2.53076 1_555 1_555
C1 P1 2.82650 1_555 1_555
C1 C4 2.90680 1_555 1_555
C1 O1 3.19347 1_555 1_555
H1 C7 0.95156 1_555 1_555
H1 H2 1.47756 1_555 1_555
H1 P1 2.24612 1_555 1_555
H1 F1 2.69747 1_555 1_555
H1 F5 2.71993 1_555 1_655
H1 H4 2.93154 1_555 4_564
H1 F4 2.93898 1_555 1_655
H1 F1 3.13369 1_555 1_554
H2 C7 0.95065 1_555 1_555
H2 H1 1.47756 1_555 1_555
H2 P1 2.23417 1_555 1_555
H2 F5 2.40431 1_555 1_555
H2 F1 2.74226 1_555 1_554
H2 H3 2.91391 1_555 4_464
H2 H4 3.19405 1_555 4_564
O4 H3 0.88570 1_555 1_555
O4 H4 0.89169 1_555 1_555
O4 Cd1 2.39904 1_555 1_555
O4 F5 2.87861 1_555 4_565
O4 O1 2.92338 1_555 4_464
O4 O2 3.11898 1_555 4_565
O4 O3 3.12685 1_555 1_555
O4 O1 3.19036 1_555 4_564
C2 F1 1.29820 1_555 1_555
C2 C1 1.40818 1_555 1_555
C2 C3 1.48544 1_555 1_555
C2 F2 2.36874 1_555 1_555
C2 C6 2.43327 1_555 1_555
C2 C4 2.44704 1_555 1_555
C2 C7 2.52988 1_555 1_555
C2 C5 2.72780 1_555 1_555
C2 F4 3.04146 1_555 1_655
C6 F5 1.29340 1_555 1_555
C6 C5 1.42818 1_555 1_555
C6 C1 1.45959 1_555 1_555
C6 F4 2.41324 1_555 1_555
C6 C2 2.43327 1_555 1_555
C6 C4 2.49100 1_555 1_555
C6 C7 2.57876 1_555 1_555
C6 C3 2.83697 1_555 1_555
F1 C2 1.29820 1_555 1_555
F1 C1 2.30740 1_555 1_555
F1 C3 2.42567 1_555 1_555
F1 H1 2.69747 1_555 1_555
F1 F2 2.72428 1_555 1_555
F1 H2 2.74226 1_555 1_556
F1 C7 2.78150 1_555 1_555
F1 F4 2.82039 1_555 1_655
F1 H4 3.02886 1_555 4_565
F1 C5 3.08001 1_555 1_655
F1 F5 3.09791 1_555 1_656
F1 H1 3.13369 1_555 1_556
C3 F2 1.31098 1_555 1_555
C3 C4 1.33234 1_555 1_555
C3 C2 1.48544 1_555 1_555
C3 C5 2.31109 1_555 1_555
C3 F3 2.32153 1_555 1_555
C3 F1 2.42567 1_555 1_555
C3 C1 2.53076 1_555 1_555
C3 C6 2.83697 1_555 1_555
C3 F3 3.16755 1_555 3_667
C5 C4 1.36267 1_555 1_555
C5 C6 1.42818 1_555 1_555
C5 F4 1.43229 1_555 1_555
C5 F3 2.30649 1_555 1_555
C5 C3 2.31109 1_555 1_555
C5 F5 2.38110 1_555 1_555
C5 C1 2.46268 1_555 1_555
C5 C2 2.72780 1_555 1_555
C5 F1 3.08001 1_555 1_455
F5 C6 1.29340 1_555 1_555
F5 H3 2.33090 1_555 4_464
F5 C5 2.38110 1_555 1_555
F5 C1 2.39722 1_555 1_555
F5 H2 2.40431 1_555 1_555
F5 H1 2.71993 1_555 1_455
F5 F4 2.72739 1_555 1_555
F5 H4 2.82597 1_555 4_464
F5 O4 2.87861 1_555 4_464
F5 C7 2.92013 1_555 1_555
F5 F1 3.09791 1_555 1_454
F2 C3 1.31098 1_555 1_555
F2 C4 2.33282 1_555 1_555
F2 C2 2.36874 1_555 1_555
F2 F1 2.72428 1_555 1_555
F2 F3 2.77385 1_555 1_555
F2 F4 3.05811 1_555 1_656
F2 F3 3.17877 1_555 3_668
C4 F3 1.31209 1_555 1_555
C4 C3 1.33234 1_555 1_555
C4 C5 1.36267 1_555 1_555
C4 F2 2.33282 1_555 1_555
C4 F4 2.40310 1_555 1_555
C4 C2 2.44704 1_555 1_555
C4 C6 2.49100 1_555 1_555
C4 C1 2.90680 1_555 1_555
F4 C5 1.43229 1_555 1_555
F4 C4 2.40310 1_555 1_555
F4 C6 2.41324 1_555 1_555
F4 F3 2.68890 1_555 1_555
F4 F5 2.72739 1_555 1_555
F4 F1 2.82039 1_555 1_455
F4 H1 2.93898 1_555 1_455
F4 F3 3.01219 1_555 3_567
F4 C2 3.04146 1_555 1_455
F4 F2 3.05811 1_555 1_454
F3 C4 1.31209 1_555 1_555
F3 C5 2.30649 1_555 1_555
F3 C3 2.32153 1_555 1_555
F3 F4 2.68890 1_555 1_555
F3 F2 2.77385 1_555 1_555
F3 F4 3.01219 1_555 3_567
F3 F3 3.13202 1_555 3_567
F3 C3 3.16755 1_555 3_667
F3 F2 3.17877 1_555 3_668
H3 O4 0.88570 1_555 1_555
H3 H4 1.41449 1_555 1_555
H3 F5 2.33090 1_555 4_565
H3 H2 2.91391 1_555 4_565
H3 Cd1 2.96230 1_555 1_555
H4 O4 0.89169 1_555 1_555
H4 H3 1.41449 1_555 1_555
H4 F5 2.82597 1_555 4_565
H4 Cd1 2.89440 1_555 1_555
H4 H1 2.93154 1_555 4_465
H4 F1 3.02886 1_555 4_464
H4 H2 3.19405 1_555 4_465
